data_7713184
loop_
_publ_author_name
'Xia, Cheng-Cai'
'Zhang, Xinyu'
'Zhang, Chengcheng'
'Li, Gang'
'Wei, Haiyan'
'Wang, Xin-Yi'

_publ_section_title
;
 Syntheses and magnetic properties of a bis-bidentate nitronyl nitroxide
 radical based on triazolopyrimidine and its metal complexes
;
_journal_name_full 'Dalton Transactions'
_journal_paper_doi 10.1039/D3DT01277H
_journal_year 2023
_chemical_formula_moiety 'C32 H19 F24 Mn2 N6 O10'
_chemical_formula_sum 'C32 H19 F24 Mn2 N6 O10'
_chemical_formula_weight 1213.41
_space_group_crystal_system triclinic
_space_group_IT_number 2
_space_group_name_Hall '-P 1'
_space_group_name_H-M_alt 'P -1'
_atom_sites_solution_hydrogens geom
_atom_sites_solution_primary dual
_audit_creation_date 2023-02-05
_audit_creation_method
;
Olex2 1.5-alpha
(compiled 2023.01.27 svn.rdd5efbe3 for OlexSys, GUI svn.r6708)
;
_audit_update_record
;
2023-04-26 deposited with the CCDC.	2023-05-29 downloaded from the CCDC.
;
_cell_angle_alpha 87.143(2)
_cell_angle_beta 74.376(2)
_cell_angle_gamma 77.281(2)
_cell_formula_units_Z 2
_cell_length_a 12.4524(7)
_cell_length_b 13.4497(7)
_cell_length_c 14.3873(6)
_cell_measurement_reflns_used 9919
_cell_measurement_temperature 193
_cell_measurement_theta_max 27.50
_cell_measurement_theta_min 2.57
_cell_volume 2263.5(2)
_computing_molecular_graphics 'Olex2 1.5-alpha (Dolomanov et al., 2009)'
_computing_publication_material 'Olex2 1.5-alpha (Dolomanov et al., 2009)'
_computing_structure_refinement 'SHELXL 2018/3 (Sheldrick, 2015)'
_computing_structure_solution 'SHELXT 2018/2 (Sheldrick, 2018)'
_diffrn_ambient_temperature 193
_diffrn_measured_fraction_theta_full 0.990
_diffrn_measured_fraction_theta_max 0.986
_diffrn_measurement_device_type 'Bruker APEX-II CCD'
_diffrn_measurement_method '\f and \w scans'
_diffrn_radiation_type MoK\a
_diffrn_radiation_wavelength 0.71073
_diffrn_reflns_av_R_equivalents 0.0269
_diffrn_reflns_av_unetI/netI 0.0372
_diffrn_reflns_Laue_measured_fraction_full 0.990
_diffrn_reflns_Laue_measured_fraction_max 0.986
_diffrn_reflns_limit_h_max 16
_diffrn_reflns_limit_h_min -15
_diffrn_reflns_limit_k_max 17
_diffrn_reflns_limit_k_min -15
_diffrn_reflns_limit_l_max 18
_diffrn_reflns_limit_l_min -18
_diffrn_reflns_number 21780
_diffrn_reflns_point_group_measured_fraction_full 0.990
_diffrn_reflns_point_group_measured_fraction_max 0.986
_diffrn_reflns_theta_full 25.242
_diffrn_reflns_theta_max 27.529
_diffrn_reflns_theta_min 2.067
_diffrn_standards_number 0
_exptl_absorpt_coefficient_mu 0.716
_exptl_absorpt_correction_type none
_exptl_crystal_colour 'metallic dark green'
_exptl_crystal_colour_lustre metallic
_exptl_crystal_colour_modifier dark
_exptl_crystal_colour_primary green
_exptl_crystal_density_diffrn 1.780
_exptl_crystal_description block
_exptl_crystal_F_000 1198
_exptl_crystal_size_max 0.04
_exptl_crystal_size_mid 0.02
_exptl_crystal_size_min 0.02
_refine_diff_density_max 0.720
_refine_diff_density_min -0.595
_refine_diff_density_rms 0.061
_refine_ls_extinction_method none
_refine_ls_goodness_of_fit_ref 1.022
_refine_ls_hydrogen_treatment constr
_refine_ls_matrix_type full
_refine_ls_number_parameters 699
_refine_ls_number_reflns 10279
_refine_ls_number_restraints 48
_refine_ls_restrained_S_all 1.099
_refine_ls_R_factor_all 0.0588
_refine_ls_R_factor_gt 0.0480
_refine_ls_shift/su_max 0.001
_refine_ls_shift/su_mean 0.000
_refine_ls_structure_factor_coef Fsqd
_refine_ls_weighting_details 'w=1/[\s^2^(Fo^2^)+(0.0564P)^2^+2.3316P] where P=(Fo^2^+2Fc^2^)/3'
_refine_ls_weighting_scheme calc
_refine_ls_wR_factor_gt 0.1220
_refine_ls_wR_factor_ref 0.1306
_reflns_Friedel_coverage 0.000
_reflns_number_gt 8469
_reflns_number_total 10279
_reflns_threshold_expression 'I > 2\s(I)'
_cod_data_source_file d3dt01277h2.cif
_cod_data_source_block 1_CCDC1
_cod_database_code 7713184
_shelx_shelxl_version_number 2018/3
_shelx_space_group_comment
;
The symmetry employed for this shelxl refinement is uniquely defined
by the following loop, which should always be used as a source of
symmetry information in preference to the above space-group names.
They are only intended as comments.
;
_shelx_estimated_absorpt_t_max 0.986
_shelx_estimated_absorpt_t_min 0.972
_olex2_refinement_description
;
1. Fixed Uiso
 At 1.2 times of:
  All C(H) groups
 At 1.5 times of:
  All C(H,H,H) groups
2. Uiso/Uaniso restraints and constraints
Uanis(F5) \\sim Ueq, Uanis(F4) \\sim Ueq, Uanis(F6) \\sim Ueq: with sigma of
0.01 and sigma for terminal atoms of 0.02
Uanis(F4) \\sim Ueq, Uanis(F5) \\sim Ueq: with sigma of 0.005 and sigma for
terminal atoms of 0.01
Uanis(F2) \\sim Ueq, Uanis(F1) \\sim Ueq: with sigma of 0.01 and sigma for
terminal atoms of 0.02
Uanis(F1) \\sim Ueq, Uanis(C22) \\sim Ueq, Uanis(F2) \\sim Ueq: with sigma of
0.005 and sigma for terminal atoms of 0.01
Uanis(F5A) \\sim Ueq, Uanis(F4A) \\sim Ueq: with sigma of 0.005 and sigma for
terminal atoms of 0.01
3. Others
 Sof(F6A)=Sof(F4A)=Sof(F5A)=1-FVAR(1)
 Sof(F4)=Sof(F5)=Sof(F6)=FVAR(1)
4.a Aromatic/amide H refined with riding coordinates:
 C11(H11), C10(H10), C12(H12), C15(H15), C20(H20), C25(H25), C30(H30)
4.b Idealised Me refined as rotating group:
 C5(H5A,H5B,H5C), C4(H4A,H4B,H4C), C2(H2A,H2B,H2C), C1(H1A,H1B,H1C)
;
_olex2_submission_special_instructions 'No special instructions were received'

loop_
_space_group_symop_operation_xyz
'x, y, z'
'-x, -y, -z'

loop_
_atom_site_label
_atom_site_type_symbol
_atom_site_fract_x
_atom_site_fract_y
_atom_site_fract_z
_atom_site_U_iso_or_equiv
_atom_site_adp_type
_atom_site_occupancy
_atom_site_site_symmetry_order
_atom_site_calc_flag
_atom_site_refinement_flags_posn
_atom_site_refinement_flags_adp
_atom_site_refinement_flags_occupancy
_atom_site_disorder_assembly
_atom_site_disorder_group
Mn1 Mn 0.36952(3) 0.27155(3) 0.37818(3) 0.03092(10) Uani 1 1 d . . . . .
Mn2 Mn 0.15315(3) 0.67262(3) 0.16612(3) 0.03225(10) Uani 1 1 d . . . . .
F1 F 0.6468(3) -0.1057(2) 0.3297(4) 0.1635(18) Uani 1 1 d . U . . .
F2 F 0.4970(5) -0.0801(2) 0.2811(3) 0.180(2) Uani 1 1 d . U . . .
F3 F 0.4884(3) -0.08570(17) 0.4273(2) 0.0989(9) Uani 1 1 d . . . . .
F4 F 0.8324(5) 0.1616(5) 0.2931(8) 0.110(3) Uani 0.562(10) 1 d . U P A 1
F5 F 0.7493(4) 0.3076(6) 0.3401(5) 0.090(2) Uani 0.562(10) 1 d . U P A 1
F6 F 0.7656(6) 0.2631(9) 0.1991(5) 0.129(4) Uani 0.562(10) 1 d . U P A 1
F7 F 0.1814(3) 0.3388(3) 0.75738(17) 0.1286(14) Uani 1 1 d . . . . .
F8 F 0.35479(19) 0.3325(2) 0.70033(16) 0.0856(8) Uani 1 1 d . . . . .
F9 F 0.2321(4) 0.4657(2) 0.6916(2) 0.1365(15) Uani 1 1 d . . . . .
F10 F -0.07921(15) 0.4061(2) 0.55111(14) 0.0751(7) Uani 1 1 d . . . . .
F11 F -0.00529(16) 0.41075(17) 0.39946(14) 0.0634(5) Uani 1 1 d . . . . .
F12 F -0.04099(19) 0.2722(2) 0.4644(2) 0.0816(7) Uani 1 1 d . . . . .
F13 F -0.0609(3) 0.9164(3) 0.44568(19) 0.1264(12) Uani 1 1 d . . . . .
F14 F 0.1131(3) 0.9052(2) 0.4027(2) 0.1134(12) Uani 1 1 d . . . . .
F15 F 0.0051(3) 1.02731(16) 0.35135(19) 0.1093(11) Uani 1 1 d . . . . .
F16 F -0.0669(2) 0.87626(18) -0.01290(16) 0.0822(7) Uani 1 1 d . . . . .
F17 F -0.1246(3) 1.00538(16) 0.0807(2) 0.1025(10) Uani 1 1 d . . . . .
F18 F -0.2083(2) 0.8798(2) 0.1087(2) 0.0990(9) Uani 1 1 d . . . . .
F19 F 0.3266(3) 0.5186(2) -0.14535(15) 0.0892(8) Uani 1 1 d . . . . .
F20 F 0.4824(3) 0.5673(2) -0.1704(2) 0.1259(14) Uani 1 1 d . . . . .
F21 F 0.4434(2) 0.45245(16) -0.06630(18) 0.0810(7) Uani 1 1 d . . . . .
F22 F 0.4419(2) 0.88969(19) 0.07846(19) 0.0826(7) Uani 1 1 d . . . . .
F23 F 0.2811(2) 0.96521(14) 0.05645(19) 0.0804(7) Uani 1 1 d . . . . .
F24 F 0.4208(2) 0.90582(16) -0.06302(17) 0.0807(7) Uani 1 1 d . . . . .
O3 O 0.18961(15) 0.28422(15) 0.41443(13) 0.0400(4) Uani 1 1 d . . . . .
O4 O 0.34084(15) 0.30056(14) 0.52814(13) 0.0376(4) Uani 1 1 d . . . . .
O5 O 0.54596(15) 0.27283(13) 0.34484(15) 0.0426(4) Uani 1 1 d . . . . .
O6 O 0.42858(18) 0.11192(14) 0.36961(15) 0.0454(5) Uani 1 1 d . . . . .
O1 O 0.35957(15) 0.26431(13) 0.22831(13) 0.0349(4) Uani 1 1 d . . . . .
O7 O 0.08201(17) 0.77201(14) 0.28974(13) 0.0417(4) Uani 1 1 d . . . . .
O8 O 0.01968(18) 0.76112(14) 0.11455(14) 0.0446(5) Uani 1 1 d . . . . .
O9 O 0.26221(18) 0.77945(15) 0.12164(14) 0.0465(5) Uani 1 1 d . . . . .
O2 O 0.07981(14) 0.53848(12) 0.18836(12) 0.0338(4) Uani 1 1 d . . . . .
O10 O 0.26965(17) 0.59069(14) 0.04337(13) 0.0411(4) Uani 1 1 d . . . . .
N6 N 0.40676(19) 0.52872(16) 0.43985(16) 0.0380(5) Uani 1 1 d . . . . .
N4 N 0.30862(16) 0.60733(14) 0.32542(14) 0.0288(4) Uani 1 1 d . . . . .
N3 N 0.25558(17) 0.57934(14) 0.26308(14) 0.0287(4) Uani 1 1 d . . . . .
N5 N 0.32718(16) 0.44149(14) 0.34179(14) 0.0282(4) Uani 1 1 d . . . . .
N1 N 0.27322(17) 0.31671(15) 0.20272(14) 0.0303(4) Uani 1 1 d . . . . .
N2 N 0.14194(17) 0.44728(14) 0.18177(14) 0.0295(4) Uani 1 1 d . . . . .
C11 C 0.3754(3) 0.7095(2) 0.4101(2) 0.0454(7) Uani 1 1 d . . . . .
H11 H 0.386077 0.773831 0.425708 0.054 Uiso 1 1 calc R U . . .
C10 C 0.4177(3) 0.6210(2) 0.4571(2) 0.0448(6) Uani 1 1 d . . . . .
H10 H 0.456547 0.628160 0.504074 0.054 Uiso 1 1 calc R U . . .
C9 C 0.35121(19) 0.52349(17) 0.37316(17) 0.0292(5) Uani 1 1 d . . . . .
C12 C 0.3197(2) 0.70263(19) 0.3428(2) 0.0393(6) Uani 1 1 d . . . . .
H12 H 0.290074 0.760658 0.309681 0.047 Uiso 1 1 calc R U . . .
C8 C 0.27031(18) 0.47901(16) 0.27653(15) 0.0259(4) Uani 1 1 d . . . . .
C7 C 0.22845(19) 0.41597(17) 0.22133(16) 0.0277(4) Uani 1 1 d . . . . .
C5 C 0.1449(3) 0.3980(2) 0.0204(2) 0.0558(8) Uani 1 1 d . . . . .
H5A H 0.092373 0.462857 0.015554 0.084 Uiso 1 1 calc R U . . .
H5B H 0.133223 0.346171 -0.019168 0.084 Uiso 1 1 calc R U . . .
H5C H 0.223787 0.406755 -0.002618 0.084 Uiso 1 1 calc R U . . .
C6 C 0.1219(2) 0.36405(19) 0.12591(18) 0.0343(5) Uani 1 1 d . . . . .
C4 C -0.0022(3) 0.3572(3) 0.1636(3) 0.0577(8) Uani 1 1 d . . . . .
H4A H -0.019101 0.343416 0.232970 0.087 Uiso 1 1 calc R U . . .
H4B H -0.016500 0.301921 0.129879 0.087 Uiso 1 1 calc R U . . .
H4C H -0.051264 0.421813 0.152318 0.087 Uiso 1 1 calc R U . . .
C2 C 0.3018(3) 0.2205(3) 0.0570(2) 0.0603(9) Uani 1 1 d . . . . .
H2A H 0.342127 0.271662 0.021955 0.090 Uiso 1 1 calc R U . . .
H2B H 0.264965 0.193103 0.014829 0.090 Uiso 1 1 calc R U . . .
H2C H 0.356461 0.165070 0.076839 0.090 Uiso 1 1 calc R U . . .
C3 C 0.2119(2) 0.26952(19) 0.14569(19) 0.0361(5) Uani 1 1 d . . . . .
C1 C 0.1608(3) 0.1882(2) 0.2096(3) 0.0602(9) Uani 1 1 d . . . . .
H1A H 0.221793 0.138760 0.228212 0.090 Uiso 1 1 calc R U . . .
H1B H 0.122961 0.153237 0.173880 0.090 Uiso 1 1 calc R U . . .
H1C H 0.105031 0.220623 0.267630 0.090 Uiso 1 1 calc R U . . .
C13 C 0.2561(3) 0.3679(3) 0.6849(2) 0.0525(8) Uani 1 1 d . . . . .
C14 C 0.2475(2) 0.33396(19) 0.58742(19) 0.0377(5) Uani 1 1 d . . . . .
C15 C 0.1375(2) 0.3482(2) 0.5747(2) 0.0437(6) Uani 1 1 d . . . . .
H15 H 0.073731 0.374995 0.626776 0.052 Uiso 1 1 calc R U . . .
C16 C 0.1189(2) 0.3246(2) 0.48908(19) 0.0381(6) Uani 1 1 d . . . . .
C17 C -0.0031(2) 0.3529(3) 0.4772(2) 0.0491(7) Uani 1 1 d . . . . .
C18 C 0.7450(3) 0.2303(3) 0.2912(3) 0.0606(9) Uani 1 1 d . . . . .
C19 C 0.6293(2) 0.1998(2) 0.3210(2) 0.0414(6) Uani 1 1 d . . . . .
C20 C 0.6289(3) 0.0984(2) 0.3188(3) 0.0624(10) Uani 1 1 d . . . . .
H20 H 0.699701 0.050761 0.299318 0.075 Uiso 1 1 calc R U . . .
C21 C 0.5288(3) 0.0627(2) 0.3440(2) 0.0542(8) Uani 1 1 d . . . . .
C22 C 0.5388(4) -0.0541(3) 0.3429(4) 0.0817(13) Uani 1 1 d . U . . .
C23 C 0.4012(3) 0.5404(3) -0.1034(2) 0.0579(9) Uani 1 1 d . . . . .
C24 C 0.3422(2) 0.6208(2) -0.02334(18) 0.0381(6) Uani 1 1 d . . . . .
C25 C 0.3737(2) 0.7146(2) -0.0326(2) 0.0426(6) Uani 1 1 d . . . . .
H25 H 0.425973 0.729423 -0.090280 0.051 Uiso 1 1 calc R U . . .
C26 C 0.3298(2) 0.78675(19) 0.0413(2) 0.0383(6) Uani 1 1 d . . . . .
C27 C 0.3689(3) 0.8881(2) 0.0274(3) 0.0520(7) Uani 1 1 d . . . . .
C28 C -0.1060(3) 0.9041(3) 0.0775(3) 0.0625(9) Uani 1 1 d . . . . .
C29 C -0.0288(3) 0.8512(2) 0.1394(2) 0.0439(6) Uani 1 1 d . . . . .
C30 C -0.0247(3) 0.9063(2) 0.2172(2) 0.0461(7) Uani 1 1 d . . . . .
H30 H -0.060627 0.976607 0.223409 0.055 Uiso 1 1 calc R U . . .
C31 C 0.0298(3) 0.8623(2) 0.2858(2) 0.0422(6) Uani 1 1 d . . . . .
C32 C 0.0246(4) 0.9302(3) 0.3701(3) 0.0677(11) Uani 1 1 d . . . . .
F6A F 0.8228(6) 0.1683(6) 0.2301(6) 0.081(3) Uani 0.438(10) 1 d . . P A 2
F4A F 0.7845(7) 0.2172(11) 0.3704(6) 0.123(4) Uani 0.438(10) 1 d . U P A 2
F5A F 0.7419(5) 0.3188(5) 0.2638(11) 0.110(4) Uani 0.438(10) 1 d . U P A 2

loop_
_atom_site_aniso_label
_atom_site_aniso_U_11
_atom_site_aniso_U_22
_atom_site_aniso_U_33
_atom_site_aniso_U_23
_atom_site_aniso_U_13
_atom_site_aniso_U_12
Mn1 0.02515(18) 0.02888(18) 0.0384(2) -0.00153(14) -0.00859(14) -0.00454(14)
Mn2 0.0371(2) 0.02720(18) 0.02924(18) -0.00408(13) -0.00565(15) -0.00326(15)
F1 0.120(3) 0.0430(14) 0.277(5) 0.004(2) 0.014(3) 0.0052(16)
F2 0.384(6) 0.0561(16) 0.154(3) -0.0041(17) -0.142(4) -0.071(3)
F3 0.124(2) 0.0488(12) 0.132(2) 0.0275(13) -0.0364(19) -0.0387(14)
F4 0.042(2) 0.083(4) 0.193(8) 0.007(5) -0.030(4) 0.008(2)
F5 0.052(3) 0.105(5) 0.112(4) -0.045(4) 0.007(3) -0.044(3)
F6 0.076(4) 0.250(11) 0.086(4) 0.061(5) -0.026(3) -0.096(6)
F7 0.088(2) 0.265(4) 0.0390(12) -0.0042(17) -0.0090(12) -0.059(2)
F8 0.0575(13) 0.133(2) 0.0636(13) -0.0348(13) -0.0316(11) 0.0125(13)
F9 0.241(4) 0.0640(16) 0.124(2) -0.0377(16) -0.115(3) 0.017(2)
F10 0.0268(9) 0.132(2) 0.0523(11) -0.0049(11) -0.0002(8) 0.0006(10)
F11 0.0438(10) 0.0860(14) 0.0524(10) 0.0161(9) -0.0134(8) 0.0002(9)
F12 0.0521(12) 0.0958(17) 0.1151(19) 0.0157(14) -0.0371(13) -0.0386(12)
F13 0.154(3) 0.144(3) 0.0601(16) -0.0510(17) 0.0018(17) -0.013(2)
F14 0.141(3) 0.0898(18) 0.129(2) -0.0586(17) -0.096(2) 0.0230(17)
F15 0.205(3) 0.0443(12) 0.0947(18) -0.0246(11) -0.089(2) 0.0050(15)
F16 0.115(2) 0.0727(14) 0.0665(13) -0.0075(11) -0.0554(14) 0.0051(13)
F17 0.154(3) 0.0446(11) 0.135(2) -0.0139(13) -0.109(2) 0.0165(14)
F18 0.0681(16) 0.135(2) 0.108(2) -0.0055(17) -0.0531(15) -0.0123(15)
F19 0.120(2) 0.0985(18) 0.0520(12) -0.0304(12) -0.0194(13) -0.0261(16)
F20 0.139(3) 0.0949(18) 0.0991(19) -0.0453(15) 0.0801(18) -0.0592(18)
F21 0.0860(16) 0.0496(12) 0.0894(16) -0.0214(11) -0.0093(13) 0.0107(11)
F22 0.0839(16) 0.0795(15) 0.1058(18) -0.0019(13) -0.0418(14) -0.0408(13)
F23 0.0757(15) 0.0328(9) 0.1211(19) -0.0002(10) -0.0122(13) -0.0047(9)
F24 0.0995(18) 0.0582(12) 0.0826(15) 0.0163(11) -0.0049(13) -0.0405(12)
O3 0.0288(9) 0.0489(11) 0.0432(10) -0.0030(8) -0.0068(8) -0.0131(8)
O4 0.0315(9) 0.0400(9) 0.0408(9) -0.0024(7) -0.0107(7) -0.0043(7)
O5 0.0273(9) 0.0303(9) 0.0693(13) -0.0086(8) -0.0115(8) -0.0038(7)
O6 0.0475(12) 0.0304(9) 0.0581(12) 0.0012(8) -0.0110(9) -0.0120(8)
O1 0.0310(9) 0.0309(8) 0.0408(9) -0.0076(7) -0.0107(7) 0.0005(7)
O7 0.0513(11) 0.0355(9) 0.0329(9) -0.0070(7) -0.0105(8) 0.0024(8)
O8 0.0529(12) 0.0331(9) 0.0500(11) -0.0106(8) -0.0224(9) -0.0003(8)
O9 0.0515(12) 0.0384(10) 0.0472(11) -0.0080(8) -0.0029(9) -0.0153(9)
O2 0.0300(9) 0.0294(8) 0.0409(9) -0.0026(7) -0.0104(7) -0.0021(7)
O10 0.0472(11) 0.0346(9) 0.0350(9) -0.0057(7) 0.0025(8) -0.0109(8)
N6 0.0367(12) 0.0357(11) 0.0473(12) -0.0056(9) -0.0202(10) -0.0072(9)
N4 0.0258(9) 0.0275(9) 0.0340(10) -0.0042(7) -0.0069(8) -0.0079(7)
N3 0.0291(10) 0.0271(9) 0.0314(10) -0.0034(7) -0.0089(8) -0.0071(8)
N5 0.0252(9) 0.0266(9) 0.0331(10) -0.0040(7) -0.0076(8) -0.0053(7)
N1 0.0295(10) 0.0280(9) 0.0344(10) -0.0062(8) -0.0090(8) -0.0060(8)
N2 0.0285(10) 0.0276(9) 0.0325(10) -0.0029(7) -0.0079(8) -0.0058(8)
C11 0.0474(16) 0.0334(13) 0.0640(18) -0.0080(12) -0.0237(14) -0.0141(12)
C10 0.0456(16) 0.0405(14) 0.0576(17) -0.0076(12) -0.0260(13) -0.0117(12)
C9 0.0249(11) 0.0274(11) 0.0343(11) -0.0044(9) -0.0063(9) -0.0043(9)
C12 0.0409(14) 0.0283(12) 0.0520(15) -0.0010(10) -0.0146(12) -0.0112(10)
C8 0.0224(10) 0.0260(10) 0.0275(10) -0.0045(8) -0.0032(8) -0.0047(8)
C7 0.0248(11) 0.0289(11) 0.0295(11) -0.0048(8) -0.0051(8) -0.0071(9)
C5 0.082(2) 0.0490(17) 0.0431(16) -0.0047(13) -0.0284(16) -0.0121(16)
C6 0.0332(13) 0.0335(12) 0.0403(13) -0.0066(10) -0.0136(10) -0.0094(10)
C4 0.0361(15) 0.0541(18) 0.087(2) -0.0187(16) -0.0154(15) -0.0149(13)
C2 0.0557(19) 0.067(2) 0.0574(19) -0.0338(16) -0.0225(15) 0.0057(16)
C3 0.0402(14) 0.0321(12) 0.0410(13) -0.0070(10) -0.0159(11) -0.0101(10)
C1 0.079(2) 0.0466(17) 0.077(2) 0.0141(15) -0.044(2) -0.0337(17)
C13 0.0490(17) 0.0589(19) 0.0441(16) -0.0094(13) -0.0141(13) 0.0041(14)
C14 0.0400(14) 0.0328(12) 0.0384(13) 0.0039(10) -0.0101(11) -0.0051(10)
C15 0.0303(13) 0.0546(16) 0.0405(14) 0.0012(12) -0.0039(11) -0.0038(12)
C16 0.0289(12) 0.0433(14) 0.0411(13) 0.0076(11) -0.0055(10) -0.0119(10)
C17 0.0303(14) 0.070(2) 0.0437(15) 0.0064(14) -0.0050(11) -0.0123(13)
C18 0.0301(15) 0.0532(19) 0.093(3) -0.0065(18) -0.0122(16) -0.0011(13)
C19 0.0296(13) 0.0381(14) 0.0514(15) -0.0008(11) -0.0071(11) -0.0010(10)
C20 0.0441(17) 0.0306(14) 0.093(3) -0.0002(15) 0.0048(16) 0.0037(12)
C21 0.060(2) 0.0264(13) 0.0643(19) -0.0031(12) 0.0013(15) -0.0051(13)
C22 0.081(3) 0.0430(18) 0.103(3) -0.0053(19) 0.005(2) -0.0119(18)
C23 0.066(2) 0.0526(18) 0.0442(16) -0.0106(13) 0.0103(15) -0.0195(16)
C24 0.0410(14) 0.0388(13) 0.0312(12) -0.0004(10) -0.0048(10) -0.0074(11)
C25 0.0439(15) 0.0427(14) 0.0375(13) 0.0042(11) -0.0041(11) -0.0110(12)
C26 0.0365(13) 0.0324(12) 0.0474(14) 0.0036(10) -0.0141(11) -0.0075(10)
C27 0.0527(18) 0.0383(15) 0.067(2) 0.0025(13) -0.0164(15) -0.0141(13)
C28 0.074(2) 0.0483(18) 0.075(2) -0.0147(16) -0.045(2) 0.0019(16)
C29 0.0460(16) 0.0371(14) 0.0512(16) -0.0083(11) -0.0205(13) -0.0032(12)
C30 0.0527(17) 0.0348(13) 0.0516(16) -0.0102(12) -0.0238(13) 0.0040(12)
C31 0.0467(15) 0.0373(14) 0.0390(13) -0.0118(11) -0.0100(11) -0.0003(12)
C32 0.097(3) 0.0482(18) 0.054(2) -0.0216(15) -0.034(2) 0.0150(18)
F6A 0.038(3) 0.091(5) 0.094(5) -0.028(4) 0.021(3) -0.015(3)
F4A 0.072(4) 0.200(9) 0.118(6) -0.020(6) -0.036(4) -0.054(5)
F5A 0.046(3) 0.056(4) 0.206(9) 0.025(5) -0.001(5) -0.012(2)

loop_
_atom_type_symbol
_atom_type_description
_atom_type_scat_dispersion_real
_atom_type_scat_dispersion_imag
_atom_type_scat_source
C C 0.0033 0.0016 'International Tables Vol C Tables 4.2.6.8 and 6.1.1.4'
H H 0.0000 0.0000 'International Tables Vol C Tables 4.2.6.8 and 6.1.1.4'
F F 0.0171 0.0103 'International Tables Vol C Tables 4.2.6.8 and 6.1.1.4'
Mn Mn 0.3368 0.7283 'International Tables Vol C Tables 4.2.6.8 and 6.1.1.4'
N N 0.0061 0.0033 'International Tables Vol C Tables 4.2.6.8 and 6.1.1.4'
O O 0.0106 0.0060 'International Tables Vol C Tables 4.2.6.8 and 6.1.1.4'

loop_
_geom_angle_atom_site_label_1
_geom_angle_atom_site_label_2
_geom_angle_atom_site_label_3
_geom_angle
_geom_angle_site_symmetry_1
_geom_angle_site_symmetry_3
_geom_angle_publ_flag
O3 Mn1 O4 84.14(7) . . ?
O3 Mn1 O1 84.58(7) . . ?
O3 Mn1 N5 84.75(7) . . ?
O4 Mn1 O1 166.74(7) . . ?
O4 Mn1 N5 93.45(7) . . ?
O5 Mn1 O3 174.95(7) . . ?
O5 Mn1 O4 93.93(8) . . ?
O5 Mn1 O1 96.72(8) . . ?
O5 Mn1 N5 90.72(7) . . ?
O6 Mn1 O3 101.18(8) . . ?
O6 Mn1 O4 101.92(8) . . ?
O6 Mn1 O5 83.78(7) . . ?
O6 Mn1 O1 87.10(7) . . ?
O6 Mn1 N5 163.97(8) . . ?
O1 Mn1 N5 78.58(7) . . ?
O7 Mn2 O9 82.69(8) . . ?
O7 Mn2 O2 110.16(7) . . ?
O7 Mn2 N3 83.51(7) . . ?
O8 Mn2 O7 84.16(7) . . ?
O8 Mn2 O9 94.03(8) . . ?
O8 Mn2 O2 94.03(7) . . ?
O8 Mn2 O10 105.40(8) . . ?
O8 Mn2 N3 163.05(8) . . ?
O9 Mn2 O2 165.47(7) . . ?
O9 Mn2 N3 95.89(8) . . ?
O2 Mn2 N3 79.40(7) . . ?
O10 Mn2 O7 162.22(8) . . ?
O10 Mn2 O9 81.73(7) . . ?
O10 Mn2 O2 84.49(7) . . ?
O10 Mn2 N3 89.63(7) . . ?
C16 O3 Mn1 126.35(18) . . ?
C14 O4 Mn1 127.11(17) . . ?
C19 O5 Mn1 128.40(18) . . ?
C21 O6 Mn1 128.06(19) . . ?
N1 O1 Mn1 120.35(13) . . ?
C31 O7 Mn2 123.33(17) . . ?
C29 O8 Mn2 125.09(18) . . ?
C26 O9 Mn2 128.43(18) . . ?
N2 O2 Mn2 122.27(14) . . ?
C24 O10 Mn2 129.22(17) . . ?
C10 N6 C9 115.2(2) . . ?
N3 N4 C9 109.92(18) . . ?
N3 N4 C12 127.9(2) . . ?
C12 N4 C9 122.2(2) . . ?
N4 N3 Mn2 131.84(14) . . ?
C8 N3 Mn2 126.14(15) . . ?
C8 N3 N4 101.87(18) . . ?
C9 N5 Mn1 132.43(16) . . ?
C9 N5 C8 103.61(19) . . ?
C8 N5 Mn1 123.94(14) . . ?
O1 N1 C7 125.73(19) . . ?
O1 N1 C3 121.40(18) . . ?
C7 N1 C3 112.9(2) . . ?
O2 N2 C7 125.29(19) . . ?
O2 N2 C6 121.75(19) . . ?
C7 N2 C6 112.97(19) . . ?
C10 C11 H11 120.1 . . ?
C12 C11 H11 120.1 . . ?
C12 C11 C10 119.9(2) . . ?
N6 C10 C11 124.0(3) . . ?
N6 C10 H10 118.0 . . ?
C11 C10 H10 118.0 . . ?
N6 C9 N4 122.9(2) . . ?
N5 C9 N6 128.3(2) . . ?
N5 C9 N4 108.8(2) . . ?
N4 C12 H12 122.1 . . ?
C11 C12 N4 115.8(2) . . ?
C11 C12 H12 122.1 . . ?
N3 C8 N5 115.83(19) . . ?
N3 C8 C7 120.9(2) . . ?
N5 C8 C7 123.2(2) . . ?
N1 C7 C8 124.0(2) . . ?
N2 C7 N1 110.3(2) . . ?
N2 C7 C8 125.7(2) . . ?
H5A C5 H5B 109.5 . . ?
H5A C5 H5C 109.5 . . ?
H5B C5 H5C 109.5 . . ?
C6 C5 H5A 109.5 . . ?
C6 C5 H5B 109.5 . . ?
C6 C5 H5C 109.5 . . ?
N2 C6 C5 106.2(2) . . ?
N2 C6 C4 108.1(2) . . ?
N2 C6 C3 101.73(18) . . ?
C5 C6 C3 114.4(2) . . ?
C4 C6 C5 109.5(3) . . ?
C4 C6 C3 116.0(2) . . ?
C6 C4 H4A 109.5 . . ?
C6 C4 H4B 109.5 . . ?
C6 C4 H4C 109.5 . . ?
H4A C4 H4B 109.5 . . ?
H4A C4 H4C 109.5 . . ?
H4B C4 H4C 109.5 . . ?
H2A C2 H2B 109.5 . . ?
H2A C2 H2C 109.5 . . ?
H2B C2 H2C 109.5 . . ?
C3 C2 H2A 109.5 . . ?
C3 C2 H2B 109.5 . . ?
C3 C2 H2C 109.5 . . ?
N1 C3 C6 101.95(18) . . ?
N1 C3 C2 106.4(2) . . ?
N1 C3 C1 106.8(2) . . ?
C2 C3 C6 115.5(2) . . ?
C2 C3 C1 110.3(3) . . ?
C1 C3 C6 114.7(2) . . ?
C3 C1 H1A 109.5 . . ?
C3 C1 H1B 109.5 . . ?
C3 C1 H1C 109.5 . . ?
H1A C1 H1B 109.5 . . ?
H1A C1 H1C 109.5 . . ?
H1B C1 H1C 109.5 . . ?
F7 C13 C14 112.2(3) . . ?
F8 C13 F7 106.4(3) . . ?
F8 C13 C14 113.2(2) . . ?
F9 C13 F7 104.6(3) . . ?
F9 C13 F8 109.7(3) . . ?
F9 C13 C14 110.3(3) . . ?
O4 C14 C13 115.0(2) . . ?
O4 C14 C15 128.4(3) . . ?
C15 C14 C13 116.6(2) . . ?
C14 C15 H15 118.9 . . ?
C16 C15 C14 122.1(2) . . ?
C16 C15 H15 118.9 . . ?
O3 C16 C15 128.9(3) . . ?
O3 C16 C17 112.1(2) . . ?
C15 C16 C17 118.9(2) . . ?
F10 C17 F11 106.2(3) . . ?
F10 C17 C16 114.0(3) . . ?
F11 C17 C16 109.9(2) . . ?
F12 C17 F10 107.5(3) . . ?
F12 C17 F11 106.7(3) . . ?
F12 C17 C16 112.1(3) . . ?
F4 C18 F5 106.4(6) . . ?
F4 C18 F6 104.8(6) . . ?
F4 C18 C19 117.2(4) . . ?
F5 C18 F6 103.8(6) . . ?
F5 C18 C19 113.5(3) . . ?
F6 C18 C19 109.9(4) . . ?
F6A C18 C19 113.9(4) . . ?
F6A C18 F4A 102.1(6) . . ?
F4A C18 C19 105.4(5) . . ?
F5A C18 C19 114.9(4) . . ?
F5A C18 F6A 110.4(7) . . ?
F5A C18 F4A 109.0(8) . . ?
O5 C19 C18 114.3(2) . . ?
O5 C19 C20 128.1(3) . . ?
C20 C19 C18 117.6(3) . . ?
C19 C20 H20 118.9 . . ?
C19 C20 C21 122.3(3) . . ?
C21 C20 H20 118.9 . . ?
O6 C21 C20 128.9(3) . . ?
O6 C21 C22 113.3(3) . . ?
C20 C21 C22 117.8(3) . . ?
F1 C22 C21 112.1(4) . . ?
F2 C22 F1 110.2(5) . . ?
F2 C22 F3 109.0(4) . . ?
F2 C22 C21 111.7(4) . . ?
F3 C22 F1 102.4(4) . . ?
F3 C22 C21 111.0(3) . . ?
F19 C23 F21 104.7(3) . . ?
F19 C23 C24 110.8(3) . . ?
F20 C23 F19 107.8(3) . . ?
F20 C23 F21 108.8(3) . . ?
F20 C23 C24 113.9(3) . . ?
F21 C23 C24 110.5(3) . . ?
O10 C24 C23 112.8(2) . . ?
O10 C24 C25 128.5(2) . . ?
C25 C24 C23 118.7(2) . . ?
C24 C25 H25 119.5 . . ?
C26 C25 C24 120.9(2) . . ?
C26 C25 H25 119.5 . . ?
O9 C26 C25 128.0(2) . . ?
O9 C26 C27 113.5(2) . . ?
C25 C26 C27 118.5(3) . . ?
F22 C27 F23 107.9(3) . . ?
F22 C27 F24 106.5(3) . . ?
F22 C27 C26 110.2(3) . . ?
F23 C27 F24 107.3(3) . . ?
F23 C27 C26 110.6(3) . . ?
F24 C27 C26 114.0(3) . . ?
F16 C28 F17 107.4(3) . . ?
F16 C28 F18 106.4(3) . . ?
F16 C28 C29 112.9(3) . . ?
F17 C28 F18 106.6(3) . . ?
F17 C28 C29 113.6(3) . . ?
F18 C28 C29 109.6(3) . . ?
O8 C29 C28 114.3(2) . . ?
O8 C29 C30 128.7(3) . . ?
C30 C29 C28 117.0(3) . . ?
C29 C30 H30 118.9 . . ?
C31 C30 C29 122.2(3) . . ?
C31 C30 H30 118.9 . . ?
O7 C31 C30 128.3(2) . . ?
O7 C31 C32 114.4(3) . . ?
C30 C31 C32 117.2(2) . . ?
F13 C32 C31 109.2(3) . . ?
F14 C32 F13 103.5(3) . . ?
F14 C32 F15 110.1(4) . . ?
F14 C32 C31 113.0(3) . . ?
F15 C32 F13 106.5(3) . . ?
F15 C32 C31 113.8(3) . . ?

loop_
_geom_bond_atom_site_label_1
_geom_bond_atom_site_label_2
_geom_bond_distance
_geom_bond_site_symmetry_2
_geom_bond_publ_flag
Mn1 O3 2.1288(18) . ?
Mn1 O4 2.1312(18) . ?
Mn1 O5 2.1227(18) . ?
Mn1 O6 2.1090(19) . ?
Mn1 O1 2.2010(18) . ?
Mn1 N5 2.2968(19) . ?
Mn2 O7 2.1451(17) . ?
Mn2 O8 2.106(2) . ?
Mn2 O9 2.149(2) . ?
Mn2 O2 2.1684(18) . ?
Mn2 O10 2.1326(17) . ?
Mn2 N3 2.286(2) . ?
F1 C22 1.338(6) . ?
F2 C22 1.243(6) . ?
F3 C22 1.306(5) . ?
F4 C18 1.269(6) . ?
F5 C18 1.303(6) . ?
F6 C18 1.349(7) . ?
F7 C13 1.305(4) . ?
F8 C13 1.290(4) . ?
F9 C13 1.287(4) . ?
F10 C17 1.332(4) . ?
F11 C17 1.333(4) . ?
F12 C17 1.315(4) . ?
F13 C32 1.339(5) . ?
F14 C32 1.282(5) . ?
F15 C32 1.303(4) . ?
F16 C28 1.303(4) . ?
F17 C28 1.331(4) . ?
F18 C28 1.338(5) . ?
F19 C23 1.324(5) . ?
F20 C23 1.298(4) . ?
F21 C23 1.332(4) . ?
F22 C27 1.318(4) . ?
F23 C27 1.321(4) . ?
F24 C27 1.323(4) . ?
O3 C16 1.250(3) . ?
O4 C14 1.247(3) . ?
O5 C19 1.246(3) . ?
O6 C21 1.242(4) . ?
O1 N1 1.281(3) . ?
O7 C31 1.251(3) . ?
O8 C29 1.252(3) . ?
O9 C26 1.247(3) . ?
O2 N2 1.291(2) . ?
O10 C24 1.247(3) . ?
N6 C10 1.321(3) . ?
N6 C9 1.338(3) . ?
N4 N3 1.358(3) . ?
N4 C9 1.371(3) . ?
N4 C12 1.361(3) . ?
N3 C8 1.333(3) . ?
N5 C9 1.333(3) . ?
N5 C8 1.338(3) . ?
N1 C7 1.339(3) . ?
N1 C3 1.504(3) . ?
N2 C7 1.330(3) . ?
N2 C6 1.511(3) . ?
C11 H11 0.9500 . ?
C11 C10 1.410(4) . ?
C11 C12 1.352(4) . ?
C10 H10 0.9500 . ?
C12 H12 0.9500 . ?
C8 C7 1.451(3) . ?
C5 H5A 0.9800 . ?
C5 H5B 0.9800 . ?
C5 H5C 0.9800 . ?
C5 C6 1.533(4) . ?
C6 C4 1.515(4) . ?
C6 C3 1.569(4) . ?
C4 H4A 0.9800 . ?
C4 H4B 0.9800 . ?
C4 H4C 0.9800 . ?
C2 H2A 0.9800 . ?
C2 H2B 0.9800 . ?
C2 H2C 0.9800 . ?
C2 C3 1.519(4) . ?
C3 C1 1.528(4) . ?
C1 H1A 0.9800 . ?
C1 H1B 0.9800 . ?
C1 H1C 0.9800 . ?
C13 C14 1.534(4) . ?
C14 C15 1.401(4) . ?
C15 H15 0.9500 . ?
C15 C16 1.377(4) . ?
C16 C17 1.536(4) . ?
C18 C19 1.529(4) . ?
C18 F6A 1.290(7) . ?
C18 F4A 1.348(9) . ?
C18 F5A 1.231(7) . ?
C19 C20 1.367(4) . ?
C20 H20 0.9500 . ?
C20 C21 1.385(5) . ?
C21 C22 1.549(5) . ?
C23 C24 1.535(4) . ?
C24 C25 1.391(4) . ?
C25 H25 0.9500 . ?
C25 C26 1.389(4) . ?
C26 C27 1.532(4) . ?
C28 C29 1.523(4) . ?
C29 C30 1.390(4) . ?
C30 H30 0.9500 . ?
C30 C31 1.382(4) . ?
C31 C32 1.535(4) . ?

loop_
_geom_torsion_atom_site_label_1
_geom_torsion_atom_site_label_2
_geom_torsion_atom_site_label_3
_geom_torsion_atom_site_label_4
_geom_torsion
_geom_torsion_site_symmetry_1
_geom_torsion_site_symmetry_2
_geom_torsion_site_symmetry_3
_geom_torsion_site_symmetry_4
_geom_torsion_publ_flag
Mn1 O3 C16 C15 -17.1(4) . . . . ?
Mn1 O3 C16 C17 160.64(19) . . . . ?
Mn1 O4 C14 C13 -167.83(19) . . . . ?
Mn1 O4 C14 C15 9.2(4) . . . . ?
Mn1 O5 C19 C18 173.4(2) . . . . ?
Mn1 O5 C19 C20 -6.7(5) . . . . ?
Mn1 O6 C21 C20 3.6(6) . . . . ?
Mn1 O6 C21 C22 -177.6(3) . . . . ?
Mn1 O1 N1 C7 48.7(3) . . . . ?
Mn1 O1 N1 C3 -131.97(18) . . . . ?
Mn1 N5 C9 N6 -2.2(4) . . . . ?
Mn1 N5 C9 N4 178.03(15) . . . . ?
Mn1 N5 C8 N3 -178.52(14) . . . . ?
Mn1 N5 C8 C7 0.2(3) . . . . ?
Mn2 O7 C31 C30 22.9(5) . . . . ?
Mn2 O7 C31 C32 -158.7(2) . . . . ?
Mn2 O8 C29 C28 168.8(2) . . . . ?
Mn2 O8 C29 C30 -14.2(5) . . . . ?
Mn2 O9 C26 C25 -17.4(4) . . . . ?
Mn2 O9 C26 C27 164.43(19) . . . . ?
Mn2 O2 N2 C7 46.1(3) . . . . ?
Mn2 O2 N2 C6 -133.62(18) . . . . ?
Mn2 O10 C24 C23 -174.4(2) . . . . ?
Mn2 O10 C24 C25 5.5(5) . . . . ?
Mn2 N3 C8 N5 -175.57(14) . . . . ?
Mn2 N3 C8 C7 5.7(3) . . . . ?
F4 C18 C19 O5 160.1(7) . . . . ?
F4 C18 C19 C20 -19.8(8) . . . . ?
F5 C18 C19 O5 35.3(7) . . . . ?
F5 C18 C19 C20 -144.6(6) . . . . ?
F6 C18 C19 O5 -80.5(7) . . . . ?
F6 C18 C19 C20 99.7(7) . . . . ?
F7 C13 C14 O4 -137.7(3) . . . . ?
F7 C13 C14 C15 44.9(4) . . . . ?
F8 C13 C14 O4 -17.3(4) . . . . ?
F8 C13 C14 C15 165.3(3) . . . . ?
F9 C13 C14 O4 106.1(4) . . . . ?
F9 C13 C14 C15 -71.3(4) . . . . ?
F16 C28 C29 O8 -35.1(5) . . . . ?
F16 C28 C29 C30 147.5(3) . . . . ?
F17 C28 C29 O8 -157.7(3) . . . . ?
F17 C28 C29 C30 24.9(5) . . . . ?
F18 C28 C29 O8 83.3(4) . . . . ?
F18 C28 C29 C30 -94.2(4) . . . . ?
F19 C23 C24 O10 62.7(4) . . . . ?
F19 C23 C24 C25 -117.2(3) . . . . ?
F20 C23 C24 O10 -175.6(3) . . . . ?
F20 C23 C24 C25 4.5(5) . . . . ?
F21 C23 C24 O10 -52.8(4) . . . . ?
F21 C23 C24 C25 127.3(3) . . . . ?
O3 C16 C17 F10 -173.0(3) . . . . ?
O3 C16 C17 F11 -54.0(3) . . . . ?
O3 C16 C17 F12 64.5(3) . . . . ?
O4 C14 C15 C16 0.4(5) . . . . ?
O5 C19 C20 C21 0.4(6) . . . . ?
O6 C21 C22 F1 -170.4(4) . . . . ?
O6 C21 C22 F2 65.4(5) . . . . ?
O6 C21 C22 F3 -56.5(5) . . . . ?
O1 N1 C7 N2 177.9(2) . . . . ?
O1 N1 C7 C8 -1.8(4) . . . . ?
O1 N1 C3 C6 -175.7(2) . . . . ?
O1 N1 C3 C2 -54.3(3) . . . . ?
O1 N1 C3 C1 63.6(3) . . . . ?
O7 C31 C32 F13 -82.4(4) . . . . ?
O7 C31 C32 F14 32.2(5) . . . . ?
O7 C31 C32 F15 158.8(4) . . . . ?
O8 C29 C30 C31 -5.8(6) . . . . ?
O9 C26 C27 F22 73.6(3) . . . . ?
O9 C26 C27 F23 -45.7(4) . . . . ?
O9 C26 C27 F24 -166.7(3) . . . . ?
O2 N2 C7 N1 178.6(2) . . . . ?
O2 N2 C7 C8 -1.8(4) . . . . ?
O2 N2 C6 C5 63.6(3) . . . . ?
O2 N2 C6 C4 -53.9(3) . . . . ?
O2 N2 C6 C3 -176.4(2) . . . . ?
O10 C24 C25 C26 5.4(5) . . . . ?
N4 N3 C8 N5 0.3(2) . . . . ?
N4 N3 C8 C7 -178.47(19) . . . . ?
N3 N4 C9 N6 -179.3(2) . . . . ?
N3 N4 C9 N5 0.5(3) . . . . ?
N3 N4 C12 C11 179.0(2) . . . . ?
N3 C8 C7 N1 154.0(2) . . . . ?
N3 C8 C7 N2 -25.6(3) . . . . ?
N5 C8 C7 N1 -24.7(3) . . . . ?
N5 C8 C7 N2 155.7(2) . . . . ?
N2 C6 C3 N1 -4.1(2) . . . . ?
N2 C6 C3 C2 -119.0(2) . . . . ?
N2 C6 C3 C1 110.9(2) . . . . ?
C10 N6 C9 N4 0.2(4) . . . . ?
C10 N6 C9 N5 -179.6(3) . . . . ?
C10 C11 C12 N4 0.0(4) . . . . ?
C9 N6 C10 C11 -0.1(4) . . . . ?
C9 N4 N3 Mn2 175.04(15) . . . . ?
C9 N4 N3 C8 -0.5(2) . . . . ?
C9 N4 C12 C11 0.0(4) . . . . ?
C9 N5 C8 N3 0.0(3) . . . . ?
C9 N5 C8 C7 178.7(2) . . . . ?
C12 N4 N3 Mn2 -4.0(3) . . . . ?
C12 N4 N3 C8 -179.5(2) . . . . ?
C12 N4 C9 N6 -0.2(4) . . . . ?
C12 N4 C9 N5 179.7(2) . . . . ?
C12 C11 C10 N6 0.0(5) . . . . ?
C8 N5 C9 N6 179.5(2) . . . . ?
C8 N5 C9 N4 -0.3(2) . . . . ?
C7 N1 C3 C6 3.7(3) . . . . ?
C7 N1 C3 C2 125.1(2) . . . . ?
C7 N1 C3 C1 -117.0(3) . . . . ?
C7 N2 C6 C5 -116.2(2) . . . . ?
C7 N2 C6 C4 126.3(2) . . . . ?
C7 N2 C6 C3 3.8(3) . . . . ?
C5 C6 C3 N1 109.9(2) . . . . ?
C5 C6 C3 C2 -5.0(3) . . . . ?
C5 C6 C3 C1 -135.0(3) . . . . ?
C6 N2 C7 N1 -1.7(3) . . . . ?
C6 N2 C7 C8 178.0(2) . . . . ?
C4 C6 C3 N1 -121.1(2) . . . . ?
C4 C6 C3 C2 124.0(3) . . . . ?
C4 C6 C3 C1 -6.1(3) . . . . ?
C3 N1 C7 N2 -1.5(3) . . . . ?
C3 N1 C7 C8 178.9(2) . . . . ?
C13 C14 C15 C16 177.4(3) . . . . ?
C14 C15 C16 O3 4.0(5) . . . . ?
C14 C15 C16 C17 -173.6(3) . . . . ?
C15 C16 C17 F10 5.0(4) . . . . ?
C15 C16 C17 F11 124.0(3) . . . . ?
C15 C16 C17 F12 -117.5(3) . . . . ?
C18 C19 C20 C21 -179.7(4) . . . . ?
C19 C20 C21 O6 1.3(7) . . . . ?
C19 C20 C21 C22 -177.5(4) . . . . ?
C20 C21 C22 F1 8.6(6) . . . . ?
C20 C21 C22 F2 -115.6(5) . . . . ?
C20 C21 C22 F3 122.4(4) . . . . ?
C23 C24 C25 C26 -174.7(3) . . . . ?
C24 C25 C26 O9 1.1(5) . . . . ?
C24 C25 C26 C27 179.2(3) . . . . ?
C25 C26 C27 F22 -104.8(3) . . . . ?
C25 C26 C27 F23 135.9(3) . . . . ?
C25 C26 C27 F24 14.9(4) . . . . ?
C28 C29 C30 C31 171.2(3) . . . . ?
C29 C30 C31 O7 0.5(5) . . . . ?
C29 C30 C31 C32 -177.9(3) . . . . ?
C30 C31 C32 F13 96.1(4) . . . . ?
C30 C31 C32 F14 -149.2(4) . . . . ?
C30 C31 C32 F15 -22.7(5) . . . . ?
F6A C18 C19 O5 -151.7(6) . . . . ?
F6A C18 C19 C20 28.4(7) . . . . ?
F4A C18 C19 O5 97.1(7) . . . . ?
F4A C18 C19 C20 -82.8(7) . . . . ?
F5A C18 C19 O5 -23.0(10) . . . . ?
F5A C18 C19 C20 157.2(9) . . . . ?
